data_4026531
loop_
_publ_author_name
'Dolores Santa Mar\'ia'
'M. \'Angeles Farr\'an'
'M. \'Angeles Garc\'ia'
'Elena Pinilla'
'M. Rosario Torres'
'Jos\'e Elguero'
'Rosa M. Claramunt'

_publ_section_title
;
 Synthetic Hosts for Molecular Recognition of Ureas
;
_journal_name_full 'Journal of Organic Chemistry'
_journal_page_first 6780
_journal_page_last 6788
_journal_paper_doi 10.1021/jo201191x
_journal_volume 76
_journal_year 2011
_chemical_formula_sum 'C25 H19 N7 O2'
_chemical_formula_weight 449.47
_chemical_name_systematic
; 
 ? 
;
_space_group_IT_number 15
_symmetry_cell_setting monoclinic
_symmetry_space_group_name_Hall '-C 2yc'
_symmetry_space_group_name_H-M 'C 1 2/c 1'
_atom_sites_solution_hydrogens geom
_atom_sites_solution_primary direct
_atom_sites_solution_secondary difmap
_audit_creation_method SHELXL-97
_cell_angle_alpha 90.00
_cell_angle_beta 111.836(2)
_cell_angle_gamma 90.00
_cell_formula_units_Z 4
_cell_length_a 10.5942(10)
_cell_length_b 19.5010(18)
_cell_length_c 11.6473(10)
_cell_measurement_reflns_used 1486
_cell_measurement_temperature 296(2)
_cell_measurement_theta_max 20.49
_cell_measurement_theta_min 2.32
_cell_volume 2233.7(4)
_computing_cell_refinement 'Bruker SMART'
_computing_data_collection 'Bruker SMART'
_computing_data_reduction 'Bruker SAINT'
_computing_molecular_graphics 'Bruker SHELXTL'
_computing_publication_material 'Bruker SHELXTL'
_computing_structure_refinement 'SHELXL-97 (Sheldrick, 1997)'
_computing_structure_solution 'SHELXS-97 (Sheldrick, 1990)'
_diffrn_ambient_temperature 296(2)
_diffrn_measured_fraction_theta_full 0.989
_diffrn_measured_fraction_theta_max 0.989
_diffrn_measurement_device_type 'CCD area detector'
_diffrn_measurement_method 'phi and omega scans'
_diffrn_radiation_monochromator graphite
_diffrn_radiation_source 'fine-focus sealed tube'
_diffrn_radiation_type MoK\a
_diffrn_radiation_wavelength 0.71073
_diffrn_reflns_av_R_equivalents 0.0530
_diffrn_reflns_av_sigmaI/netI 0.0504
_diffrn_reflns_limit_h_max 12
_diffrn_reflns_limit_h_min -12
_diffrn_reflns_limit_k_max 23
_diffrn_reflns_limit_k_min -23
_diffrn_reflns_limit_l_max 12
_diffrn_reflns_limit_l_min -13
_diffrn_reflns_number 8525
_diffrn_reflns_theta_full 25.00
_diffrn_reflns_theta_max 25.00
_diffrn_reflns_theta_min 2.09
_exptl_absorpt_coefficient_mu 0.090
_exptl_absorpt_correction_type none
_exptl_crystal_colour colorless
_exptl_crystal_density_diffrn 1.337
_exptl_crystal_description prismatic
_exptl_crystal_F_000 936
_exptl_crystal_size_max 0.10
_exptl_crystal_size_mid 0.08
_exptl_crystal_size_min 0.08
_refine_diff_density_max 0.138
_refine_diff_density_min -0.169
_refine_diff_density_rms 0.029
_refine_ls_extinction_method none
_refine_ls_goodness_of_fit_ref 0.985
_refine_ls_hydrogen_treatment constr
_refine_ls_matrix_type full
_refine_ls_number_parameters 155
_refine_ls_number_reflns 1949
_refine_ls_number_restraints 0
_refine_ls_restrained_S_all 0.985
_refine_ls_R_factor_all 0.1018
_refine_ls_R_factor_gt 0.0409
_refine_ls_shift/su_max 0.000
_refine_ls_shift/su_mean 0.000
_refine_ls_structure_factor_coef Fsqd
_refine_ls_weighting_details 'calc w=1/[\s^2^(Fo^2^)+(0.0600P)^2^+0.0000P] where P=(Fo^2^+2Fc^2^)/3'
_refine_ls_weighting_scheme calc
_refine_ls_wR_factor_gt 0.1049
_refine_ls_wR_factor_ref 0.1301
_reflns_number_gt 960
_reflns_number_total 1949
_reflns_threshold_expression >2sigma(I)
_cod_data_source_file jo201191x_si_001.cif
_cod_data_source_block af1
_cod_database_code 4026531

loop_
_symmetry_equiv_pos_as_xyz
'x, y, z'
'-x, y, -z+1/2'
'x+1/2, y+1/2, z'
'-x+1/2, y+1/2, -z+1/2'
'-x, -y, -z'
'x, -y, z-1/2'
'-x+1/2, -y+1/2, -z'
'x+1/2, -y+1/2, z-1/2'

loop_
_atom_site_label
_atom_site_type_symbol
_atom_site_fract_x
_atom_site_fract_y
_atom_site_fract_z
_atom_site_U_iso_or_equiv
_atom_site_adp_type
_atom_site_occupancy
_atom_site_symmetry_multiplicity
_atom_site_calc_flag
_atom_site_refinement_flags
C1 C 0.1497(3) 0.00349(13) -0.0338(3) 0.0725(8) Uani 1 1 d .
C2 C 0.1792(2) 0.12356(13) 0.0455(2) 0.0595(7) Uani 1 1 d .
C3 C 0.2894(2) 0.11203(14) 0.1584(3) 0.0743(8) Uani 1 1 d .
H3 H 0.3308 0.0693 0.1785 0.089 Uiso 1 1 calc R
C4 C 0.3319(3) 0.16670(16) 0.2362(2) 0.0781(8) Uani 1 1 d .
H4 H 0.4047 0.1616 0.3111 0.094 Uiso 1 1 calc R
C5 C 0.2678(2) 0.23006(14) 0.2052(2) 0.0645(7) Uani 1 1 d .
C6 C 0.3037(3) 0.28898(17) 0.2800(3) 0.0884(9) Uani 1 1 d .
H6 H 0.3765 0.2876 0.3556 0.106 Uiso 1 1 calc R
C7 C 0.2325(3) 0.34721(17) 0.2422(3) 0.0911(9) Uani 1 1 d .
H7 H 0.2557 0.3863 0.2913 0.109 Uiso 1 1 calc R
C8 C 0.1225(3) 0.34854(13) 0.1278(3) 0.0717(7) Uani 1 1 d .
C9 C 0.1584(2) 0.23589(12) 0.0911(2) 0.0554(6) Uani 1 1 d .
C10 C 0.0422(3) 0.41346(14) 0.0848(3) 0.1002(10) Uani 1 1 d .
H10A H 0.0353 0.4238 0.0021 0.150 Uiso 1 1 calc R
H10B H 0.0873 0.4505 0.1389 0.150 Uiso 1 1 calc R
H10C H -0.0472 0.4075 0.0861 0.150 Uiso 1 1 calc R
C11 C 0.0721(3) -0.03614(12) -0.1486(3) 0.0672(7) Uani 1 1 d .
C12 C 0.0761(3) -0.10715(13) -0.1450(3) 0.0855(9) Uani 1 1 d .
H12 H 0.1289 -0.1301 -0.0732 0.103 Uiso 1 1 calc R
C13 C 0.0000 -0.1430(2) -0.2500 0.0943(15) Uani 1 2 d S
H13 H 0.0000 -0.1907 -0.2500 0.113 Uiso 1 2 calc SR
N1 N 0.12691(19) 0.07204(10) -0.04330(18) 0.0663(6) Uani 1 1 d .
H1 H 0.0664 0.0905 -0.1259 0.080 Uiso 1 1 d .
N2 N 0.11556(18) 0.18222(10) 0.01207(17) 0.0548(5) Uani 1 1 d .
N3 N 0.08535(19) 0.29495(10) 0.05321(18) 0.0633(6) Uani 1 1 d .
N4 N 0.0000 -0.00032(13) -0.2500 0.0633(8) Uani 1 2 d S
O1 O 0.2255(2) -0.02497(10) 0.05944(18) 0.1079(8) Uani 1 1 d .

loop_
_atom_site_aniso_label
_atom_site_aniso_U_11
_atom_site_aniso_U_22
_atom_site_aniso_U_33
_atom_site_aniso_U_23
_atom_site_aniso_U_13
_atom_site_aniso_U_12
C1 0.0799(18) 0.0645(18) 0.080(2) 0.0232(17) 0.0383(16) 0.0134(15)
C2 0.0505(15) 0.0717(17) 0.0510(17) 0.0097(14) 0.0129(13) 0.0062(13)
C3 0.0575(17) 0.096(2) 0.0595(19) 0.0215(16) 0.0108(15) 0.0204(15)
C4 0.0516(16) 0.120(2) 0.0479(18) 0.0141(17) 0.0015(14) 0.0078(17)
C5 0.0501(15) 0.092(2) 0.0392(16) -0.0016(15) 0.0026(13) -0.0059(14)
C6 0.072(2) 0.122(3) 0.0535(19) -0.0159(19) 0.0036(16) -0.0160(19)
C7 0.093(2) 0.104(2) 0.064(2) -0.0272(18) 0.0144(19) -0.0210(19)
C8 0.0721(18) 0.0786(19) 0.0596(19) -0.0149(15) 0.0189(16) -0.0085(15)
C9 0.0469(14) 0.0708(16) 0.0414(15) 0.0017(13) 0.0082(13) -0.0012(12)
C10 0.104(2) 0.081(2) 0.106(2) -0.0230(18) 0.029(2) 0.0056(17)
C11 0.0816(19) 0.0518(15) 0.084(2) 0.0110(15) 0.0489(17) 0.0075(14)
C12 0.105(2) 0.0588(19) 0.118(3) 0.0172(17) 0.072(2) 0.0135(16)
C13 0.126(4) 0.055(3) 0.141(5) 0.000 0.096(4) 0.000
N1 0.0732(14) 0.0597(13) 0.0586(14) 0.0102(11) 0.0161(12) 0.0109(11)
N2 0.0501(12) 0.0604(12) 0.0445(12) 0.0038(10) 0.0067(10) 0.0029(10)
N3 0.0604(13) 0.0675(13) 0.0536(14) -0.0088(11) 0.0115(11) -0.0015(11)
N4 0.0756(19) 0.0513(16) 0.073(2) 0.000 0.0393(17) 0.000
O1 0.1216(17) 0.0834(14) 0.0998(17) 0.0388(12) 0.0192(14) 0.0257(12)

loop_
_atom_type_symbol
_atom_type_description
_atom_type_scat_dispersion_real
_atom_type_scat_dispersion_imag
_atom_type_scat_source
C C 0.0033 0.0016 'International Tables Vol C Tables 4.2.6.8 and 6.1.1.4'
H H 0.0000 0.0000 'International Tables Vol C Tables 4.2.6.8 and 6.1.1.4'
N N 0.0061 0.0033 'International Tables Vol C Tables 4.2.6.8 and 6.1.1.4'
O O 0.0106 0.0060 'International Tables Vol C Tables 4.2.6.8 and 6.1.1.4'

loop_
_geom_angle_atom_site_label_1
_geom_angle_atom_site_label_2
_geom_angle_atom_site_label_3
_geom_angle
_geom_angle_site_symmetry_1
_geom_angle_site_symmetry_3
O1 C1 N1 124.1(3) . .
O1 C1 C11 121.5(2) . .
N1 C1 C11 114.5(2) . .
N2 C2 N1 112.9(2) . .
N2 C2 C3 124.8(2) . .
N1 C2 C3 122.4(2) . .
C4 C3 C2 116.6(2) . .
C4 C3 H3 121.7 . .
C2 C3 H3 121.7 . .
C3 C4 C5 120.9(2) . .
C3 C4 H4 119.5 . .
C5 C4 H4 119.5 . .
C4 C5 C9 117.9(2) . .
C4 C5 C6 124.9(3) . .
C9 C5 C6 117.2(3) . .
C7 C6 C5 119.9(3) . .
C7 C6 H6 120.1 . .
C5 C6 H6 120.1 . .
C6 C7 C8 119.5(3) . .
C6 C7 H7 120.3 . .
C8 C7 H7 120.3 . .
N3 C8 C7 123.2(3) . .
N3 C8 C10 117.0(2) . .
C7 C8 C10 119.8(3) . .
N3 C9 N2 115.2(2) . .
N3 C9 C5 122.8(2) . .
N2 C9 C5 122.0(2) . .
C8 C10 H10A 109.5 . .
C8 C10 H10B 109.5 . .
H10A C10 H10B 109.5 . .
C8 C10 H10C 109.5 . .
H10A C10 H10C 109.5 . .
H10B C10 H10C 109.5 . .
N4 C11 C12 123.3(3) . .
N4 C11 C1 117.5(2) . .
C12 C11 C1 119.2(3) . .
C13 C12 C11 118.6(3) . .
C13 C12 H12 120.7 . .
C11 C12 H12 120.7 . .
C12 C13 C12 119.1(4) . 2_554
C12 C13 H13 120.5 . .
C12 C13 H13 120.5 2_554 .
C1 N1 C2 129.6(2) . .
C1 N1 H1 117.6 . .
C2 N1 H1 112.8 . .
C2 N2 C9 117.8(2) . .
C8 N3 C9 117.4(2) . .
C11 N4 C11 117.1(3) . 2_554

loop_
_geom_bond_atom_site_label_1
_geom_bond_atom_site_label_2
_geom_bond_distance
_geom_bond_site_symmetry_2
C1 O1 1.218(3) .
C1 N1 1.356(3) .
C1 C11 1.498(3) .
C2 N2 1.311(3) .
C2 N1 1.400(3) .
C2 C3 1.415(3) .
C3 C4 1.363(3) .
C3 H3 0.9300 .
C4 C5 1.391(3) .
C4 H4 0.9300 .
C5 C9 1.406(3) .
C5 C6 1.407(3) .
C6 C7 1.344(4) .
C6 H6 0.9300 .
C7 C8 1.407(4) .
C7 H7 0.9300 .
C8 N3 1.322(3) .
C8 C10 1.503(3) .
C9 N3 1.366(3) .
C9 N2 1.355(3) .
C10 H10A 0.9600 .
C10 H10B 0.9600 .
C10 H10C 0.9600 .
C11 N4 1.340(3) .
C11 C12 1.386(3) .
C12 C13 1.379(3) .
C12 H12 0.9300 .
C13 C12 1.379(3) 2_554
C13 H13 0.9300 .
N1 H1 1.0037 .
N4 C11 1.340(3) 2_554

loop_
_geom_torsion_atom_site_label_1
_geom_torsion_atom_site_label_2
_geom_torsion_atom_site_label_3
_geom_torsion_atom_site_label_4
_geom_torsion
_geom_torsion_site_symmetry_4
N2 C2 C3 C4 -0.7(4) .
N1 C2 C3 C4 179.1(2) .
C2 C3 C4 C5 0.7(4) .
C3 C4 C5 C9 -0.2(4) .
C3 C4 C5 C6 179.3(3) .
C4 C5 C6 C7 -178.3(3) .
C9 C5 C6 C7 1.2(4) .
C5 C6 C7 C8 0.1(5) .
C6 C7 C8 N3 -0.8(4) .
C6 C7 C8 C10 179.9(3) .
C4 C5 C9 N3 177.7(2) .
C6 C5 C9 N3 -1.8(4) .
C4 C5 C9 N2 -0.4(3) .
C6 C5 C9 N2 -179.9(2) .
O1 C1 C11 N4 -174.5(2) .
N1 C1 C11 N4 6.0(3) .
O1 C1 C11 C12 6.6(4) .
N1 C1 C11 C12 -172.9(2) .
N4 C11 C12 C13 -1.4(3) .
C1 C11 C12 C13 177.51(19) .
C11 C12 C13 C12 0.63(16) 2_554
O1 C1 N1 C2 -1.0(4) .
C11 C1 N1 C2 178.4(2) .
N2 C2 N1 C1 -167.6(2) .
C3 C2 N1 C1 12.6(4) .
N1 C2 N2 C9 -179.68(18) .
C3 C2 N2 C9 0.1(3) .
N3 C9 N2 C2 -177.8(2) .
C5 C9 N2 C2 0.4(3) .
C7 C8 N3 C9 0.2(4) .
C10 C8 N3 C9 179.5(2) .
N2 C9 N3 C8 179.4(2) .
C5 C9 N3 C8 1.1(3) .
C12 C11 N4 C11 0.69(17) 2_554
C1 C11 N4 C11 -178.2(2) 2_554
